data_7041333
loop_
_publ_author_name
'Shuttleworth, Timothy A.'
'Miles-Hobbs, Alexandra M'
'Pringle, Paul G.'
'Sparkes, Hazel A.'

_publ_section_title
;
 2-Pyridyl substituents enhance the activity of
 palladium-phospha-adamantane catalysts for the methoxycarbonylation of
 phenylacetylene.
;
_journal_issue 1
_journal_name_full 'Dalton transactions (Cambridge, England : 2003)'
_journal_page_first 125
_journal_page_last 137
_journal_paper_doi 10.1039/c6dt03983a
_journal_volume 46
_journal_year 2016
_chemical_formula_moiety 'C32 H44 Cl2 N2 O6 P2 Pt'
_chemical_formula_sum 'C32 H44 Cl2 N2 O6 P2 Pt'
_chemical_formula_weight 880.62
_chemical_name_systematic
;
 ?
;
_space_group_crystal_system triclinic
_space_group_IT_number 2
_space_group_name_Hall '-P 1'
_space_group_name_H-M_alt 'P -1'
_symmetry_space_group_name_Hall '-P 1'
_symmetry_space_group_name_H-M 'P -1'
_atom_sites_solution_hydrogens geom
_atom_sites_solution_primary iterative
_audit_creation_date 2016-08-05
_audit_creation_method
;
Olex2 1.2
(compiled 2016.02.19 svn.r3266 for OlexSys, GUI svn.r5155)
;
_audit_update_record
;
2016-08-05 deposited with the CCDC.
2016-11-30 downloaded from the CCDC.
;
_cell_angle_alpha 64.6586(13)
_cell_angle_beta 88.5905(15)
_cell_angle_gamma 77.9537(15)
_cell_formula_units_Z 1
_cell_length_a 8.7414(2)
_cell_length_b 10.2111(3)
_cell_length_c 11.1847(3)
_cell_measurement_reflns_used 9905
_cell_measurement_temperature 100
_cell_measurement_theta_max 28.04
_cell_measurement_theta_min 2.26
_cell_volume 880.03(4)
_computing_molecular_graphics 'Olex2 (Dolomanov et al., 2009)'
_computing_publication_material 'Olex2 (Dolomanov et al., 2009)'
_computing_structure_refinement 'XL (Sheldrick, 2008)'
_computing_structure_solution
;
Superflip (Palatinus & Chapuis, 2007;Palatinus & van der Lee, 2008;
Palatinus et al., 2012)
;
_diffrn_ambient_temperature 100
_diffrn_detector 'Bruker area detector'
_diffrn_detector_type 'CCD area detector'
_diffrn_measured_fraction_theta_full 1.000
_diffrn_measured_fraction_theta_max 0.998
_diffrn_measurement_device 'Bruker Apex II kappa CCD area detector'
_diffrn_measurement_device_type 'Bruker Apex II kappa CCD area detector'
_diffrn_measurement_method '\f and \w scans'
_diffrn_radiation_monochromator graphite
_diffrn_radiation_type MoK\a
_diffrn_radiation_wavelength 0.71073
_diffrn_reflns_av_R_equivalents 0.0252
_diffrn_reflns_av_unetI/netI 0.0232
_diffrn_reflns_Laue_measured_fraction_full 1.000
_diffrn_reflns_Laue_measured_fraction_max 0.998
_diffrn_reflns_limit_h_max 11
_diffrn_reflns_limit_h_min -11
_diffrn_reflns_limit_k_max 13
_diffrn_reflns_limit_k_min -13
_diffrn_reflns_limit_l_max 14
_diffrn_reflns_limit_l_min -14
_diffrn_reflns_number 15951
_diffrn_reflns_point_group_measured_fraction_full 1.000
_diffrn_reflns_point_group_measured_fraction_max 0.998
_diffrn_reflns_theta_full 26.000
_diffrn_reflns_theta_max 28.055
_diffrn_reflns_theta_min 2.020
_diffrn_source 'fine-focus sealed tube'
_exptl_absorpt_coefficient_mu 4.273
_exptl_absorpt_correction_T_max 0.7456
_exptl_absorpt_correction_T_min 0.5473
_exptl_absorpt_correction_type multi-scan
_exptl_absorpt_process_details
;
SADABS-2014/4 (Bruker,2014/4) was used for absorption correction.
wR2(int) was 0.0743 before and 0.0343 after correction.
The Ratio of minimum to maximum transmission is 0.7340.
The \l/2 correction factor is 0.00150.
;
_exptl_crystal_colour 'clear colourless'
_exptl_crystal_colour_lustre clear
_exptl_crystal_colour_primary colourless
_exptl_crystal_density_diffrn 1.662
_exptl_crystal_description plate
_exptl_crystal_F_000 440
_exptl_crystal_size_max 0.41
_exptl_crystal_size_mid 0.37
_exptl_crystal_size_min 0.13
_refine_diff_density_max 2.167
_refine_diff_density_min -0.742
_refine_diff_density_rms 0.112
_refine_ls_extinction_method none
_refine_ls_goodness_of_fit_ref 1.070
_refine_ls_hydrogen_treatment constr
_refine_ls_matrix_type full
_refine_ls_number_parameters 210
_refine_ls_number_reflns 4268
_refine_ls_number_restraints 0
_refine_ls_restrained_S_all 1.070
_refine_ls_R_factor_all 0.0227
_refine_ls_R_factor_gt 0.0225
_refine_ls_shift/su_max 0.000
_refine_ls_shift/su_mean 0.000
_refine_ls_structure_factor_coef Fsqd
_refine_ls_weighting_details 'w=1/[\s^2^(Fo^2^)+(0.0358P)^2^+0.6456P] where P=(Fo^2^+2Fc^2^)/3'
_refine_ls_weighting_scheme calc
_refine_ls_wR_factor_gt 0.0565
_refine_ls_wR_factor_ref 0.0566
_reflns_Friedel_coverage 0.000
_reflns_number_gt 4254
_reflns_number_total 4268
_reflns_threshold_expression 'I > 2\s(I)'
_cod_data_source_file c6dt03983a2.cif
_cod_data_source_block meso_1d
_cod_depositor_comments 'Adding full bibliography for 7041331--7041344.cif.'
_cod_database_code 7041333
_shelxl_version_number 2013-4
_shelx_space_group_comment
;
The symmetry employed for this shelxl refinement is uniquely defined
by the following loop, which should always be used as a source of
symmetry information in preference to the above space-group names.
They are only intended as comments.
;
_olex2_refinement_description
;
1. Fixed Uiso
 At 1.2 times of:
  All C(H) groups, All C(H,H) groups
 At 1.5 times of:
  All C(H,H,H) groups
2.a Secondary CH2 refined with riding coordinates:
 C5(H5A,H5B), C2(H2A,H2B)
2.b Aromatic/amide H refined with riding coordinates:
 C12(H12), C13(H13), C14(H14)
2.c Idealised Me refined as rotating group:
 C9(H9A,H9B,H9C), C10(H10A,H10B,H10C), C7(H7A,H7B,H7C), C8(H8A,H8B,H8C),
 C16(H16A,H16B,H16C)
;
_olex2_submission_special_instructions 'No special instructions were received'

loop_
_space_group_symop_operation_xyz
'x, y, z'
'-x, -y, -z'

loop_
_atom_site_label
_atom_site_type_symbol
_atom_site_fract_x
_atom_site_fract_y
_atom_site_fract_z
_atom_site_U_iso_or_equiv
_atom_site_adp_type
_atom_site_occupancy
_atom_site_site_symmetry_order
_atom_site_calc_flag
_atom_site_refinement_flags_posn
_atom_site_refinement_flags_adp
_atom_site_refinement_flags_occupancy
C4 C 0.0581(3) 0.1295(3) 0.2509(2) 0.0166(5) Uani 1 1 d . . .
C5 C 0.1496(3) 0.0142(3) 0.3761(2) 0.0151(5) Uani 1 1 d . . .
H5A H 0.0981 -0.0686 0.4149 0.018 Uiso 1 1 calc R . .
H5B H 0.1517 0.0561 0.4391 0.018 Uiso 1 1 calc R . .
C6 C 0.3143(3) -0.0411(3) 0.3514(3) 0.0189(5) Uani 1 1 d . . .
C1 C 0.3436(3) 0.1949(3) 0.1696(3) 0.0165(5) Uani 1 1 d . . .
C2 C 0.3282(3) 0.1257(3) 0.0778(2) 0.0150(5) Uani 1 1 d . . .
H2A H 0.4318 0.0812 0.0627 0.018 Uiso 1 1 calc R . .
H2B H 0.2784 0.2019 -0.0069 0.018 Uiso 1 1 calc R . .
C3 C 0.2328(3) 0.0085(3) 0.1341(3) 0.0207(5) Uani 1 1 d . . .
C9 C -0.1150(3) 0.1633(4) 0.2694(3) 0.0269(6) Uani 1 1 d . . .
H9A H -0.1322 0.2094 0.3290 0.040 Uiso 1 1 calc GR . .
H9B H -0.1519 0.0727 0.3058 0.040 Uiso 1 1 calc GR . .
H9C H -0.1709 0.2294 0.1852 0.040 Uiso 1 1 calc GR . .
C10 C 0.4066(5) -0.1628(4) 0.4745(3) 0.0357(8) Uani 1 1 d . . .
H10A H 0.3533 -0.2432 0.5110 0.054 Uiso 1 1 calc GR . .
H10B H 0.4162 -0.1251 0.5386 0.054 Uiso 1 1 calc GR . .
H10C H 0.5091 -0.1978 0.4525 0.054 Uiso 1 1 calc GR . .
C7 C 0.4626(3) 0.2918(3) 0.1246(3) 0.0249(6) Uani 1 1 d . . .
H7A H 0.4251 0.3745 0.0407 0.037 Uiso 1 1 calc GR . .
H7B H 0.5605 0.2347 0.1153 0.037 Uiso 1 1 calc GR . .
H7C H 0.4777 0.3275 0.1891 0.037 Uiso 1 1 calc GR . .
C8 C 0.2182(5) -0.0727(4) 0.0509(3) 0.0374(8) Uani 1 1 d . . .
H8A H 0.1580 -0.1465 0.0947 0.056 Uiso 1 1 calc GR . .
H8B H 0.3208 -0.1200 0.0392 0.056 Uiso 1 1 calc GR . .
H8C H 0.1666 -0.0033 -0.0342 0.056 Uiso 1 1 calc GR . .
C11 C 0.1754(3) 0.3618(3) 0.3093(3) 0.0195(5) Uani 1 1 d . . .
C12 C 0.2309(4) 0.4911(3) 0.2676(3) 0.0285(6) Uani 1 1 d . . .
H12 H 0.2506 0.5425 0.1794 0.034 Uiso 1 1 calc R . .
C13 C 0.2566(4) 0.5424(4) 0.3609(3) 0.0325(7) Uani 1 1 d . . .
H13 H 0.2949 0.6280 0.3368 0.039 Uiso 1 1 calc R . .
C14 C 0.2235(4) 0.4626(3) 0.4904(3) 0.0277(6) Uani 1 1 d . . .
H14 H 0.2397 0.4941 0.5547 0.033 Uiso 1 1 calc R . .
C15 C 0.1664(4) 0.3357(3) 0.5240(3) 0.0242(6) Uani 1 1 d . . .
C16 C 0.1345(5) 0.2434(4) 0.6640(3) 0.0374(8) Uani 1 1 d . . .
H16A H 0.0386 0.2115 0.6643 0.056 Uiso 1 1 calc GR . .
H16B H 0.1251 0.3013 0.7135 0.056 Uiso 1 1 calc GR . .
H16C H 0.2193 0.1581 0.7039 0.056 Uiso 1 1 calc GR . .
Cl1 Cl 0.17109(8) 0.47093(8) -0.15220(6) 0.02552(14) Uani 1 1 d . . .
N1 N 0.1421(3) 0.2853(3) 0.4337(2) 0.0214(5) Uani 1 1 d . . .
O2 O 0.0739(2) 0.0730(2) 0.15041(19) 0.0231(4) Uani 1 1 d . . .
O1 O 0.3997(2) 0.0773(2) 0.3012(2) 0.0235(4) Uani 1 1 d . . .
O3 O 0.3085(2) -0.1018(2) 0.25863(19) 0.0208(4) Uani 1 1 d . . .
P1 P 0.14347(7) 0.29939(7) 0.18143(6) 0.01420(12) Uani 1 1 d . . .
Pt1 Pt 0.0000 0.5000 0.0000 0.01522(5) Uani 1 2 d S T P

loop_
_atom_site_aniso_label
_atom_site_aniso_U_11
_atom_site_aniso_U_22
_atom_site_aniso_U_33
_atom_site_aniso_U_23
_atom_site_aniso_U_13
_atom_site_aniso_U_12
C4 0.0150(12) 0.0181(12) 0.0145(11) -0.0055(9) 0.0004(9) -0.0025(9)
C5 0.0158(12) 0.0136(11) 0.0126(10) -0.0037(9) -0.0012(9) -0.0004(9)
C6 0.0199(13) 0.0170(12) 0.0176(12) -0.0075(10) -0.0024(10) 0.0007(10)
C1 0.0117(11) 0.0188(12) 0.0193(11) -0.0094(10) -0.0003(9) -0.0011(9)
C2 0.0116(11) 0.0187(12) 0.0149(11) -0.0084(9) 0.0041(9) -0.0018(9)
C3 0.0230(13) 0.0213(13) 0.0195(12) -0.0119(10) -0.0004(10) -0.0016(11)
C9 0.0164(13) 0.0309(15) 0.0316(15) -0.0116(12) 0.0062(11) -0.0061(11)
C10 0.048(2) 0.0254(15) 0.0221(14) -0.0076(12) -0.0076(13) 0.0120(14)
C7 0.0158(13) 0.0288(14) 0.0356(15) -0.0178(12) 0.0027(11) -0.0076(11)
C8 0.051(2) 0.0354(17) 0.0316(16) -0.0238(14) -0.0027(15) 0.0001(15)
C11 0.0180(12) 0.0215(13) 0.0188(12) -0.0121(10) -0.0053(9) 0.0046(10)
C12 0.0381(17) 0.0275(15) 0.0222(13) -0.0117(12) 0.0000(12) -0.0096(13)
C13 0.047(2) 0.0241(15) 0.0309(15) -0.0138(13) -0.0014(14) -0.0121(14)
C14 0.0358(17) 0.0271(15) 0.0250(14) -0.0173(12) -0.0044(12) -0.0028(12)
C15 0.0302(15) 0.0231(14) 0.0198(13) -0.0129(11) -0.0016(11) 0.0019(11)
C16 0.062(2) 0.0353(17) 0.0258(15) -0.0199(14) 0.0121(15) -0.0199(17)
Cl1 0.0264(3) 0.0286(3) 0.0175(3) -0.0118(3) 0.0005(2) 0.0066(3)
N1 0.0258(12) 0.0208(11) 0.0199(11) -0.0129(9) 0.0002(9) -0.0004(9)
O2 0.0214(10) 0.0288(10) 0.0228(9) -0.0141(8) 0.0005(8) -0.0070(8)
O1 0.0195(10) 0.0242(10) 0.0247(10) -0.0105(8) -0.0049(8) 0.0002(8)
O3 0.0259(10) 0.0173(9) 0.0199(9) -0.0100(7) -0.0006(7) -0.0014(8)
P1 0.0131(3) 0.0160(3) 0.0132(3) -0.0072(2) -0.0016(2) -0.0002(2)
Pt1 0.01645(8) 0.01617(8) 0.01307(7) -0.00850(5) -0.00260(5) 0.00161(5)

loop_
_atom_type_symbol
_atom_type_description
_atom_type_scat_dispersion_real
_atom_type_scat_dispersion_imag
_atom_type_scat_source
C C 0.0033 0.0016 'International Tables Vol C Tables 4.2.6.8 and 6.1.1.4'
H H 0.0000 0.0000 'International Tables Vol C Tables 4.2.6.8 and 6.1.1.4'
Cl Cl 0.1484 0.1585 'International Tables Vol C Tables 4.2.6.8 and 6.1.1.4'
N N 0.0061 0.0033 'International Tables Vol C Tables 4.2.6.8 and 6.1.1.4'
O O 0.0106 0.0060 'International Tables Vol C Tables 4.2.6.8 and 6.1.1.4'
P P 0.1023 0.0942 'International Tables Vol C Tables 4.2.6.8 and 6.1.1.4'
Pt Pt -1.7033 8.3905 'International Tables Vol C Tables 4.2.6.8 and 6.1.1.4'

loop_
_geom_angle_atom_site_label_1
_geom_angle_atom_site_label_2
_geom_angle_atom_site_label_3
_geom_angle
_geom_angle_site_symmetry_1
_geom_angle_site_symmetry_3
C5 C4 C9 111.9(2) . .
C5 C4 P1 110.53(17) . .
C9 C4 P1 113.14(19) . .
O2 C4 C5 109.0(2) . .
O2 C4 C9 106.5(2) . .
O2 C4 P1 105.45(16) . .
C4 C5 H5A 109.3 . .
C4 C5 H5B 109.3 . .
C4 C5 C6 111.7(2) . .
H5A C5 H5B 107.9 . .
C6 C5 H5A 109.3 . .
C6 C5 H5B 109.3 . .
C5 C6 C10 112.8(2) . .
O1 C6 C5 111.4(2) . .
O1 C6 C10 107.0(2) . .
O3 C6 C5 108.3(2) . .
O3 C6 C10 107.0(2) . .
O3 C6 O1 110.3(2) . .
C2 C1 C7 110.9(2) . .
C2 C1 P1 108.46(17) . .
C7 C1 P1 112.91(19) . .
O1 C1 C2 108.7(2) . .
O1 C1 C7 107.5(2) . .
O1 C1 P1 108.17(16) . .
C1 C2 H2A 109.4 . .
C1 C2 H2B 109.4 . .
C1 C2 C3 111.4(2) . .
H2A C2 H2B 108.0 . .
C3 C2 H2A 109.4 . .
C3 C2 H2B 109.4 . .
C2 C3 C8 114.9(2) . .
O2 C3 C2 110.8(2) . .
O2 C3 C8 106.2(2) . .
O3 C3 C2 108.1(2) . .
O3 C3 C8 106.0(2) . .
O3 C3 O2 110.7(2) . .
C4 C9 H9A 109.5 . .
C4 C9 H9B 109.5 . .
C4 C9 H9C 109.5 . .
H9A C9 H9B 109.5 . .
H9A C9 H9C 109.5 . .
H9B C9 H9C 109.5 . .
C6 C10 H10A 109.5 . .
C6 C10 H10B 109.5 . .
C6 C10 H10C 109.5 . .
H10A C10 H10B 109.5 . .
H10A C10 H10C 109.5 . .
H10B C10 H10C 109.5 . .
C1 C7 H7A 109.5 . .
C1 C7 H7B 109.5 . .
C1 C7 H7C 109.5 . .
H7A C7 H7B 109.5 . .
H7A C7 H7C 109.5 . .
H7B C7 H7C 109.5 . .
C3 C8 H8A 109.5 . .
C3 C8 H8B 109.5 . .
C3 C8 H8C 109.5 . .
H8A C8 H8B 109.5 . .
H8A C8 H8C 109.5 . .
H8B C8 H8C 109.5 . .
C12 C11 P1 116.6(2) . .
N1 C11 C12 123.4(2) . .
N1 C11 P1 120.0(2) . .
C11 C12 H12 120.7 . .
C11 C12 C13 118.5(3) . .
C13 C12 H12 120.7 . .
C12 C13 H13 120.9 . .
C14 C13 C12 118.2(3) . .
C14 C13 H13 120.9 . .
C13 C14 H14 120.0 . .
C13 C14 C15 119.9(3) . .
C15 C14 H14 120.0 . .
C14 C15 C16 121.5(3) . .
N1 C15 C14 122.0(3) . .
N1 C15 C16 116.4(3) . .
C15 C16 H16A 109.5 . .
C15 C16 H16B 109.5 . .
C15 C16 H16C 109.5 . .
H16A C16 H16B 109.5 . .
H16A C16 H16C 109.5 . .
H16B C16 H16C 109.5 . .
C11 N1 C15 117.9(2) . .
C3 O2 C4 115.55(19) . .
C6 O1 C1 115.31(19) . .
C6 O3 C3 111.38(19) . .
C4 P1 C1 93.99(11) . .
C4 P1 Pt1 115.23(8) . .
C1 P1 Pt1 122.65(8) . .
C11 P1 C4 111.54(12) . .
C11 P1 C1 103.98(12) . .
C11 P1 Pt1 108.42(9) . .
Cl1 Pt1 Cl1 180.0 2_565 .
Cl1 Pt1 P1 85.39(2) . 2_565
Cl1 Pt1 P1 94.61(2) 2_565 2_565
Cl1 Pt1 P1 85.39(2) 2_565 .
Cl1 Pt1 P1 94.61(2) . .
P1 Pt1 P1 180.0 2_565 .

loop_
_geom_bond_atom_site_label_1
_geom_bond_atom_site_label_2
_geom_bond_distance
_geom_bond_site_symmetry_2
C4 C5 1.497(3) .
C4 C9 1.509(4) .
C4 O2 1.460(3) .
C4 P1 1.878(3) .
C5 H5A 0.9700 .
C5 H5B 0.9700 .
C5 C6 1.497(4) .
C6 C10 1.504(4) .
C6 O1 1.452(3) .
C6 O3 1.425(3) .
C1 C2 1.497(3) .
C1 C7 1.514(4) .
C1 O1 1.458(3) .
C1 P1 1.883(3) .
C2 H2A 0.9700 .
C2 H2B 0.9700 .
C2 C3 1.506(4) .
C3 C8 1.511(4) .
C3 O2 1.450(3) .
C3 O3 1.427(3) .
C9 H9A 0.9600 .
C9 H9B 0.9600 .
C9 H9C 0.9600 .
C10 H10A 0.9600 .
C10 H10B 0.9600 .
C10 H10C 0.9600 .
C7 H7A 0.9600 .
C7 H7B 0.9600 .
C7 H7C 0.9600 .
C8 H8A 0.9600 .
C8 H8B 0.9600 .
C8 H8C 0.9600 .
C11 C12 1.389(4) .
C11 N1 1.332(4) .
C11 P1 1.845(3) .
C12 H12 0.9300 .
C12 C13 1.393(4) .
C13 H13 0.9300 .
C13 C14 1.382(4) .
C14 H14 0.9300 .
C14 C15 1.382(4) .
C15 C16 1.498(4) .
C15 N1 1.354(3) .
C16 H16A 0.9600 .
C16 H16B 0.9600 .
C16 H16C 0.9600 .
Cl1 Pt1 2.3119(6) .
P1 Pt1 2.3198(6) .
Pt1 Cl1 2.3119(6) 2_565
Pt1 P1 2.3197(6) 2_565

loop_
_geom_torsion_atom_site_label_1
_geom_torsion_atom_site_label_2
_geom_torsion_atom_site_label_3
_geom_torsion_atom_site_label_4
_geom_torsion
C4 C5 C6 C10 -177.0(2)
C4 C5 C6 O1 62.6(3)
C4 C5 C6 O3 -58.9(3)
C5 C4 O2 C3 -48.5(3)
C5 C4 P1 C1 57.42(19)
C5 C4 P1 C11 -49.3(2)
C5 C4 P1 Pt1 -173.47(14)
C5 C6 O1 C1 -66.4(3)
C5 C6 O3 C3 62.4(3)
C1 C2 C3 C8 -177.1(2)
C1 C2 C3 O2 62.6(3)
C1 C2 C3 O3 -58.9(3)
C2 C1 O1 C6 -49.9(3)
C2 C1 P1 C4 60.93(18)
C2 C1 P1 C11 174.30(17)
C2 C1 P1 Pt1 -62.59(19)
C2 C3 O2 C4 -67.3(3)
C2 C3 O3 C6 62.4(3)
C9 C4 C5 C6 168.5(2)
C9 C4 O2 C3 -169.4(2)
C9 C4 P1 C1 -176.2(2)
C9 C4 P1 C11 77.1(2)
C9 C4 P1 Pt1 -47.0(2)
C10 C6 O1 C1 169.9(2)
C10 C6 O3 C3 -175.8(2)
C7 C1 C2 C3 169.8(2)
C7 C1 O1 C6 -170.1(2)
C7 C1 P1 C4 -175.7(2)
C7 C1 P1 C11 -62.3(2)
C7 C1 P1 Pt1 60.8(2)
C8 C3 O2 C4 167.3(2)
C8 C3 O3 C6 -173.8(2)
C11 C12 C13 C14 -0.7(5)
C12 C11 N1 C15 -1.1(4)
C12 C11 P1 C4 -176.9(2)
C12 C11 P1 C1 83.0(2)
C12 C11 P1 Pt1 -48.9(2)
C12 C13 C14 C15 -0.1(5)
C13 C14 C15 C16 177.9(3)
C13 C14 C15 N1 0.4(5)
C14 C15 N1 C11 0.2(4)
C16 C15 N1 C11 -177.4(3)
N1 C11 C12 C13 1.4(5)
N1 C11 P1 C4 1.7(3)
N1 C11 P1 C1 -98.4(2)
N1 C11 P1 Pt1 129.7(2)
O2 C4 C5 C6 51.1(3)
O2 C4 P1 C1 -60.20(17)
O2 C4 P1 C11 -166.92(16)
O2 C4 P1 Pt1 68.91(17)
O2 C3 O3 C6 -59.1(3)
O1 C6 O3 C3 -59.7(3)
O1 C1 C2 C3 51.8(3)
O1 C1 P1 C4 -56.85(18)
O1 C1 P1 C11 56.52(19)
O1 C1 P1 Pt1 179.63(12)
O3 C6 O1 C1 53.9(3)
O3 C3 O2 C4 52.6(3)
P1 C4 C5 C6 -64.4(2)
P1 C4 O2 C3 70.2(2)
P1 C1 C2 C3 -65.6(2)
P1 C1 O1 C6 67.7(2)
P1 C11 C12 C13 179.9(3)
P1 C11 N1 C15 -179.6(2)
